data_4507277
loop_
_publ_author_name
'Bhattacharya, Biswajit'
'Dey, Rajdip'
'Pachfule, Pradip'
'Banerjee, Rahul'
'Ghoshal, Debajyoti'

_publ_section_title
;
 Four 3D Cd(II)-Based Metal Organic Hybrids with Different
 N,N&#x2032;-Donor Spacers: Syntheses, Characterizations, and Selective
 Gas Adsorption Properties
;
_journal_issue 2
_journal_name_full 'Crystal Growth &amp; Design'
_journal_page_first 731
_journal_paper_doi 10.1021/cg3014464
_journal_volume 13
_journal_year 2013
_chemical_formula_sum 'C44 H48 Cd3 N8 O20'
_chemical_formula_weight 1346.10
_chemical_name_systematic
;
 ?
;
_space_group_IT_number 15
_symmetry_cell_setting monoclinic
_symmetry_space_group_name_Hall '-C 2yc'
_symmetry_space_group_name_H-M 'C 1 2/c 1'
_atom_sites_solution_hydrogens geom
_atom_sites_solution_primary direct
_atom_sites_solution_secondary difmap
_audit_creation_method SHELXL-97
_cell_angle_alpha 90.00
_cell_angle_beta 113.205(3)
_cell_angle_gamma 90.00
_cell_formula_units_Z 4
_cell_length_a 23.7901(9)
_cell_length_b 8.6694(3)
_cell_length_c 29.5375(9)
_cell_measurement_temperature 293(2)
_cell_volume 5599.2(4)
_computing_cell_refinement 'SMART APEX II'
_computing_data_collection 'SMART APEX II (Bruker,2010)'
_computing_data_reduction 'SAINT (Bruker,2000)'
_computing_molecular_graphics 'Ortep-3v2 for windows (Farrugia, 1997)'
_computing_publication_material 'PLATON (Spek, 2008)'
_computing_structure_refinement 'SHELXL-97 (Sheldrick, 2008)'
_computing_structure_solution 'SHELXS-97 (Sheldrick, 2008)'
_diffrn_ambient_temperature 293(2)
_diffrn_measured_fraction_theta_full 0.995
_diffrn_measured_fraction_theta_max 0.995
_diffrn_measurement_device_type 'CCD area detector'
_diffrn_measurement_method 'phi and omega scans'
_diffrn_radiation_monochromator graphite
_diffrn_radiation_source 'fine-focus sealed tube'
_diffrn_radiation_type MoK\a
_diffrn_radiation_wavelength 0.71073
_diffrn_reflns_av_R_equivalents 0.0232
_diffrn_reflns_av_sigmaI/netI 0.0158
_diffrn_reflns_limit_h_max 30
_diffrn_reflns_limit_h_min -31
_diffrn_reflns_limit_k_max 11
_diffrn_reflns_limit_k_min -11
_diffrn_reflns_limit_l_max 39
_diffrn_reflns_limit_l_min -37
_diffrn_reflns_number 46939
_diffrn_reflns_theta_full 28.32
_diffrn_reflns_theta_max 28.32
_diffrn_reflns_theta_min 1.86
_exptl_absorpt_coefficient_mu 1.206
_exptl_absorpt_correction_T_max 0.9674
_exptl_absorpt_correction_T_min 0.8256
_exptl_absorpt_correction_type multi-scan
_exptl_absorpt_process_details
;
'XPREP' - A PROGRAM DATA PREPARATION & RECIPROCAL 
SPACE EXPLORATION,
Bruker Analytical X-ray Systems, 1997
;
_exptl_crystal_colour colourless
_exptl_crystal_density_diffrn 1.597
_exptl_crystal_density_method 'not measured'
_exptl_crystal_description Parallelopiped
_exptl_crystal_F_000 2688
_exptl_crystal_size_max 0.20
_exptl_crystal_size_mid 0.10
_exptl_crystal_size_min 0.10
_refine_diff_density_max 2.654
_refine_diff_density_min -1.346
_refine_diff_density_rms 0.129
_refine_ls_extinction_method none
_refine_ls_goodness_of_fit_ref 1.294
_refine_ls_hydrogen_treatment noref
_refine_ls_matrix_type full
_refine_ls_number_parameters 344
_refine_ls_number_reflns 6947
_refine_ls_number_restraints 0
_refine_ls_restrained_S_all 1.294
_refine_ls_R_factor_all 0.0556
_refine_ls_R_factor_gt 0.0531
_refine_ls_shift/su_max 0.001
_refine_ls_shift/su_mean 0.000
_refine_ls_structure_factor_coef Fsqd
_refine_ls_weighting_details 'calc w=1/[\s^2^(Fo^2^)+(0.0494P)^2^+41.2915P] where P=(Fo^2^+2Fc^2^)/3'
_refine_ls_weighting_scheme calc
_refine_ls_wR_factor_gt 0.1449
_refine_ls_wR_factor_ref 0.1462
_reflns_number_gt 6557
_reflns_number_total 6947
_reflns_threshold_expression >2\s(I)
_cod_data_source_file cg3014464_si_002.cif
_cod_data_source_block complex4
_cod_depositor_comments
;
The following automatic conversions were performed:

'_symmetry_cell_setting' value 'Monoclinic' changed to 'monoclinic'
according to /home/saulius/struct/CIF-dictionaries/cif_core.dic
dictionary named 'cif_core.dic' version 2.4.2 from 2011-04-26.

Automatic conversion script
Id: cif_fix_values 1891 2012-01-12 08:04:46Z andrius 
;
_cod_original_cell_volume 5599.2(3)
_cod_original_sg_symbol_H-M C2/c
_cod_database_code 4507277

loop_
_symmetry_equiv_pos_as_xyz
'x, y, z'
'-x, y, -z+1/2'
'x+1/2, y+1/2, z'
'-x+1/2, y+1/2, -z+1/2'
'-x, -y, -z'
'x, -y, z-1/2'
'-x+1/2, -y+1/2, -z'
'x+1/2, -y+1/2, z-1/2'

loop_
_atom_site_label
_atom_site_type_symbol
_atom_site_fract_x
_atom_site_fract_y
_atom_site_fract_z
_atom_site_U_iso_or_equiv
_atom_site_adp_type
_atom_site_occupancy
_atom_site_symmetry_multiplicity
_atom_site_calc_flag
_atom_site_refinement_flags
C1 C 0.8646(3) 0.3325(7) 0.3938(2) 0.0491(14) Uani 1 1 d .
H1 H 0.8655 0.2534 0.4153 0.059 Uiso 1 1 calc R
C2 C 0.8440(3) 0.3002(7) 0.3440(2) 0.0509(14) Uani 1 1 d .
H2 H 0.8321 0.2003 0.3327 0.061 Uiso 1 1 calc R
C3 C 0.8410(3) 0.4153(7) 0.31094(19) 0.0460(13) Uani 1 1 d .
C4 C 0.8607(3) 0.5611(7) 0.3301(2) 0.0479(13) Uani 1 1 d .
H4 H 0.8595 0.6427 0.3093 0.058 Uiso 1 1 calc R
C5 C 0.8822(2) 0.5838(7) 0.38052(18) 0.0408(11) Uani 1 1 d .
H5 H 0.8965 0.6811 0.3930 0.049 Uiso 1 1 calc R
C6 C 0.8204(4) 0.3756(9) 0.2566(2) 0.0624(18) Uani 1 1 d .
H6A H 0.8552 0.3343 0.2513 0.075 Uiso 1 1 calc R
H6B H 0.7900 0.2945 0.2488 0.075 Uiso 1 1 calc R
C7 C 0.7941(3) 0.5066(9) 0.2212(2) 0.0605(18) Uani 1 1 d .
H7A H 0.7566 0.5420 0.2235 0.073 Uiso 1 1 calc R
H7B H 0.8228 0.5918 0.2300 0.073 Uiso 1 1 calc R
C8 C 0.7809(3) 0.4567(8) 0.1694(2) 0.0506(14) Uani 1 1 d .
C9 C 0.8257(3) 0.4619(12) 0.1508(2) 0.081(3) Uani 1 1 d .
H9 H 0.8635 0.5054 0.1695 0.097 Uiso 1 1 calc R
C10 C 0.8151(3) 0.4035(12) 0.1050(2) 0.077(3) Uani 1 1 d .
H10 H 0.8469 0.4041 0.0942 0.092 Uiso 1 1 calc R
C11 C 0.7175(3) 0.3475(9) 0.0924(2) 0.0527(16) Uani 1 1 d .
H11 H 0.6790 0.3117 0.0719 0.063 Uiso 1 1 calc R
C12 C 0.7258(3) 0.3991(9) 0.1387(2) 0.0564(17) Uani 1 1 d .
H12 H 0.6937 0.3946 0.1491 0.068 Uiso 1 1 calc R
C13 C 0.8049(2) 0.4018(6) 0.49280(19) 0.0355(10) Uani 1 1 d .
C14 C 0.7474(3) 0.3313(6) 0.4926(3) 0.0535(16) Uani 1 1 d .
H14A H 0.7342 0.3903 0.5145 0.064 Uiso 1 1 calc R
H14B H 0.7158 0.3402 0.4596 0.064 Uiso 1 1 calc R
C15 C 0.9781(2) 0.7847(5) 0.49580(18) 0.0325(9) Uani 1 1 d .
C16 C 1.0132(3) 0.9340(7) 0.4963(4) 0.072(2) Uani 1 1 d .
H16A H 1.0539 0.9258 0.5220 0.087 Uiso 1 1 calc R
H16B H 1.0176 0.9426 0.4651 0.087 Uiso 1 1 calc R
C17 C 0.9784(3) 0.6237(8) 0.6105(2) 0.0474(13) Uani 1 1 d .
H17 H 0.9801 0.7174 0.5958 0.057 Uiso 1 1 calc R
C18 C 1.0000(3) 0.6165(10) 0.6612(2) 0.0593(17) Uani 1 1 d .
H18 H 1.0158 0.7048 0.6797 0.071 Uiso 1 1 calc R
C19 C 0.9985(3) 0.4827(10) 0.6844(2) 0.0595(18) Uani 1 1 d .
C20 C 0.9747(3) 0.3555(9) 0.6550(2) 0.0600(17) Uani 1 1 d .
H20 H 0.9732 0.2608 0.6692 0.072 Uiso 1 1 calc R
C21 C 0.9530(3) 0.3691(8) 0.6040(2) 0.0505(14) Uani 1 1 d .
H21 H 0.9364 0.2827 0.5847 0.061 Uiso 1 1 calc R
C22 C 1.0233(3) 0.4686(12) 0.7401(2) 0.079(3) Uani 1 1 d .
H22A H 1.0466 0.3737 0.7498 0.095 Uiso 1 1 calc R
H22B H 1.0511 0.5536 0.7545 0.095 Uiso 1 1 calc R
N1 N 0.8832(2) 0.4727(5) 0.41207(15) 0.0379(9) Uani 1 1 d .
N2 N 0.7615(2) 0.3461(6) 0.07547(15) 0.0420(10) Uani 1 1 d .
N3 N 0.9551(2) 0.5021(6) 0.58186(15) 0.0401(10) Uani 1 1 d .
N4 N 0.9195(5) -0.0293(10) 0.3186(5) 0.096(3) Uani 1 1 d .
O1 O 0.84875(16) 0.3183(4) 0.49574(14) 0.0399(8) Uani 1 1 d .
O2 O 0.80881(16) 0.5479(4) 0.49004(14) 0.0377(8) Uani 1 1 d .
O1W O 0.65483(17) 0.6337(6) 0.46356(16) 0.0535(10) Uani 1 1 d .
H1WA H 0.6518 0.5789 0.4369 0.080 Uiso 1 1 d R
H1WB H 0.6475 0.5684 0.4842 0.080 Uiso 1 1 d R
O3 O 0.92438(17) 0.7826(5) 0.49326(16) 0.0491(10) Uani 1 1 d .
O2W O 0.5874(6) 0.5114(13) 0.3760(4) 0.174(5) Uani 1 1 d G
O4 O 1.00494(18) 0.6625(5) 0.49648(16) 0.0499(10) Uani 1 1 d .
O3W O 0.6633(12) 0.434(2) 0.3240(7) 0.350(13) Uani 1 1 d .
O6 O 0.8661(5) -0.0633(11) 0.2945(4) 0.132(3) Uani 1 1 d .
O7 O 0.9491(6) 0.0087(14) 0.2958(6) 0.207(7) Uani 1 1 d .
O8 O 0.9379(6) -0.0305(15) 0.3616(5) 0.190(6) Uani 1 1 d .
Cd1 Cd 0.7500 0.7500 0.5000 0.03204(13) Uani 1 2 d S
Cd2 Cd 0.917051(14) 0.50842(4) 0.496414(11) 0.02927(11) Uani 1 1 d .

loop_
_atom_site_aniso_label
_atom_site_aniso_U_11
_atom_site_aniso_U_22
_atom_site_aniso_U_33
_atom_site_aniso_U_23
_atom_site_aniso_U_13
_atom_site_aniso_U_12
C1 0.060(4) 0.050(3) 0.033(3) 0.000(2) 0.015(2) -0.011(3)
C2 0.063(4) 0.047(3) 0.037(3) -0.008(2) 0.014(3) -0.010(3)
C3 0.050(3) 0.057(3) 0.029(2) -0.008(2) 0.014(2) -0.007(3)
C4 0.064(4) 0.049(3) 0.030(2) 0.000(2) 0.018(2) -0.005(3)
C5 0.047(3) 0.046(3) 0.029(2) -0.006(2) 0.015(2) -0.005(2)
C6 0.083(5) 0.071(4) 0.030(3) -0.012(3) 0.020(3) -0.012(4)
C7 0.064(4) 0.079(5) 0.032(3) -0.014(3) 0.012(3) 0.006(3)
C8 0.049(3) 0.071(4) 0.027(2) -0.007(2) 0.011(2) 0.000(3)
C9 0.048(4) 0.152(9) 0.039(3) -0.033(4) 0.013(3) -0.031(5)
C10 0.043(3) 0.154(8) 0.038(3) -0.028(4) 0.020(3) -0.025(4)
C11 0.039(3) 0.085(5) 0.038(3) -0.022(3) 0.019(2) -0.019(3)
C12 0.043(3) 0.094(5) 0.040(3) -0.021(3) 0.024(3) -0.014(3)
C13 0.030(2) 0.040(3) 0.039(2) 0.003(2) 0.017(2) -0.0020(19)
C14 0.038(3) 0.029(3) 0.102(5) 0.013(3) 0.038(3) -0.003(2)
C15 0.032(2) 0.024(2) 0.040(2) 0.0009(17) 0.0121(19) -0.0056(17)
C16 0.063(4) 0.036(3) 0.140(8) 0.004(4) 0.062(5) -0.002(3)
C17 0.044(3) 0.063(4) 0.032(2) -0.004(2) 0.012(2) 0.000(3)
C18 0.049(3) 0.089(5) 0.035(3) -0.013(3) 0.011(3) -0.007(3)
C19 0.046(3) 0.105(6) 0.027(3) -0.001(3) 0.014(2) 0.001(3)
C20 0.065(4) 0.076(5) 0.040(3) 0.016(3) 0.022(3) 0.002(4)
C21 0.055(3) 0.060(4) 0.033(3) 0.003(2) 0.014(2) 0.002(3)
C22 0.061(4) 0.140(8) 0.030(3) 0.004(4) 0.011(3) 0.003(5)
N1 0.037(2) 0.049(2) 0.0258(19) -0.0047(17) 0.0105(17) -0.0040(19)
N2 0.035(2) 0.067(3) 0.0253(19) -0.0114(19) 0.0129(17) -0.012(2)
N3 0.038(2) 0.055(3) 0.0268(19) 0.0001(18) 0.0118(17) 0.0043(19)
N4 0.092(6) 0.078(5) 0.137(9) 0.012(6) 0.063(7) 0.011(5)
O1 0.0317(17) 0.0410(19) 0.051(2) 0.0070(16) 0.0206(16) 0.0039(15)
O2 0.0357(18) 0.0303(16) 0.055(2) 0.0031(15) 0.0263(17) -0.0002(14)
O1W 0.038(2) 0.069(3) 0.054(2) -0.012(2) 0.0186(18) 0.0019(19)
O3 0.0369(19) 0.056(2) 0.059(2) -0.0070(19) 0.0238(18) 0.0066(17)
O2W 0.196(11) 0.170(10) 0.109(7) -0.060(6) 0.011(7) -0.028(8)
O4 0.037(2) 0.050(2) 0.067(3) 0.001(2) 0.0256(19) 0.0072(17)
O3W 0.64(4) 0.26(2) 0.27(2) 0.035(17) 0.31(3) 0.08(2)
O6 0.121(7) 0.115(7) 0.171(9) 0.008(6) 0.070(7) -0.017(6)
O7 0.204(12) 0.168(11) 0.34(2) 0.011(10) 0.210(14) -0.037(8)
O8 0.227(14) 0.186(12) 0.126(9) 0.007(8) 0.036(9) 0.082(10)
Cd1 0.0329(2) 0.0420(3) 0.0239(2) 0.00667(18) 0.01410(18) 0.0076(2)
Cd2 0.02740(17) 0.03788(19) 0.02309(16) -0.00096(12) 0.01054(12) -0.00306(13)

loop_
_atom_type_symbol
_atom_type_description
_atom_type_scat_dispersion_real
_atom_type_scat_dispersion_imag
_atom_type_scat_source
C C 0.0033 0.0016 'International Tables Vol C Tables 4.2.6.8 and 6.1.1.4'
H H 0.0000 0.0000 'International Tables Vol C Tables 4.2.6.8 and 6.1.1.4'
N N 0.0061 0.0033 'International Tables Vol C Tables 4.2.6.8 and 6.1.1.4'
O O 0.0106 0.0060 'International Tables Vol C Tables 4.2.6.8 and 6.1.1.4'
Cd Cd -0.8075 1.2024 'International Tables Vol C Tables 4.2.6.8 and 6.1.1.4'

loop_
_geom_angle_atom_site_label_1
_geom_angle_atom_site_label_2
_geom_angle_atom_site_label_3
_geom_angle
_geom_angle_site_symmetry_1
_geom_angle_site_symmetry_3
N1 C1 C2 122.5(5) . .
C3 C2 C1 120.3(6) . .
C2 C3 C4 117.1(5) . .
C2 C3 C6 119.2(6) . .
C4 C3 C6 123.5(6) . .
C5 C4 C3 119.3(5) . .
N1 C5 C4 123.1(5) . .
C7 C6 C3 115.8(6) . .
C8 C7 C6 110.8(6) . .
C12 C8 C9 116.1(5) . .
C12 C8 C7 122.9(6) . .
C9 C8 C7 120.9(6) . .
C10 C9 C8 120.7(6) . .
N2 C10 C9 122.9(6) . .
N2 C11 C12 123.4(5) . .
C8 C12 C11 120.3(5) . .
O1 C13 O2 120.1(4) . .
O1 C13 C14 120.2(5) . .
O2 C13 C14 119.7(4) . .
C14 C14 C13 114.9(6) 7_656 .
O4 C15 O3 119.9(5) . .
O4 C15 C16 116.6(4) . .
O3 C15 C16 123.5(5) . .
C16 C16 C15 115.2(7) 5_776 .
N3 C17 C18 122.6(6) . .
C19 C18 C17 121.0(7) . .
C18 C19 C20 116.8(6) . .
C18 C19 C22 122.7(7) . .
C20 C19 C22 120.4(7) . .
C19 C20 C21 120.0(7) . .
N3 C21 C20 122.2(6) . .
C22 C22 C19 114.0(8) 2_756 .
C5 N1 C1 117.6(4) . .
C5 N1 Cd2 123.9(4) . .
C1 N1 Cd2 118.5(4) . .
C10 N2 C11 116.5(5) . .
C10 N2 Cd1 119.4(4) . 4_645
C11 N2 Cd1 124.1(3) . 4_645
C17 N3 C21 117.3(5) . .
C17 N3 Cd2 124.1(4) . .
C21 N3 Cd2 118.6(4) . .
O8 N4 O7 124.1(15) . .
O8 N4 O6 119.3(13) . .
O7 N4 O6 116.5(14) . .
C13 O1 Cd2 98.8(3) . .
C13 O2 Cd1 132.5(3) . .
C13 O2 Cd2 87.6(3) . .
Cd1 O2 Cd2 137.40(15) . .
C15 O3 Cd2 95.8(3) . .
C15 O4 Cd2 160.3(4) . 5_766
C15 O4 Cd2 91.8(3) . .
Cd2 O4 Cd2 107.49(17) 5_766 .
N2 Cd1 N2 180.000(1) 6_566 4_655
N2 Cd1 O1W 90.80(17) 6_566 .
N2 Cd1 O1W 89.20(17) 4_655 .
N2 Cd1 O1W 89.20(17) 6_566 7_666
N2 Cd1 O1W 90.80(17) 4_655 7_666
O1W Cd1 O1W 180.00(13) . 7_666
N2 Cd1 O2 90.12(15) 6_566 .
N2 Cd1 O2 89.88(15) 4_655 .
O1W Cd1 O2 98.02(14) . .
O1W Cd1 O2 81.98(14) 7_666 .
N2 Cd1 O2 89.88(15) 6_566 7_666
N2 Cd1 O2 90.12(15) 4_655 7_666
O1W Cd1 O2 81.98(14) . 7_666
O1W Cd1 O2 98.02(14) 7_666 7_666
O2 Cd1 O2 180.00(19) . 7_666
O1 Cd2 N1 87.16(15) . .
O1 Cd2 O4 94.60(15) . 5_766
N1 Cd2 O4 86.47(16) . 5_766
O1 Cd2 N3 87.96(15) . .
N1 Cd2 N3 170.71(17) . .
O4 Cd2 N3 86.04(16) 5_766 .
O1 Cd2 O3 140.55(13) . .
N1 Cd2 O3 95.20(16) . .
O4 Cd2 O3 124.85(14) 5_766 .
N3 Cd2 O3 93.59(16) . .
O1 Cd2 O4 167.02(13) . .
N1 Cd2 O4 90.47(15) . .
O4 Cd2 O4 72.51(18) 5_766 .
N3 Cd2 O4 92.53(16) . .
O3 Cd2 O4 52.38(13) . .
O1 Cd2 O2 53.41(12) . .
N1 Cd2 O2 91.49(14) . .
O4 Cd2 O2 148.01(14) 5_766 .
N3 Cd2 O2 91.94(14) . .
O3 Cd2 O2 87.14(12) . .
O4 Cd2 O2 139.47(12) . .

loop_
_geom_bond_atom_site_label_1
_geom_bond_atom_site_label_2
_geom_bond_distance
_geom_bond_site_symmetry_2
C1 N1 1.333(7) .
C1 C2 1.384(8) .
C2 C3 1.377(9) .
C3 C4 1.389(9) .
C3 C6 1.521(7) .
C4 C5 1.385(7) .
C5 N1 1.333(7) .
C6 C7 1.503(10) .
C7 C8 1.501(8) .
C8 C12 1.362(8) .
C8 C9 1.377(9) .
C9 C10 1.371(9) .
C10 N2 1.326(8) .
C11 N2 1.326(7) .
C11 C12 1.378(7) .
C13 O1 1.244(6) .
C13 O2 1.275(6) .
C13 C14 1.496(7) .
C14 C14 1.468(10) 7_656
C15 O4 1.234(6) .
C15 O3 1.250(6) .
C15 C16 1.537(8) .
C16 C16 1.364(13) 5_776
C17 N3 1.328(8) .
C17 C18 1.379(8) .
C18 C19 1.355(11) .
C19 C20 1.380(11) .
C19 C22 1.519(8) .
C20 C21 1.390(8) .
C21 N3 1.337(8) .
C22 C22 1.445(15) 2_756
N1 Cd2 2.317(4) .
N2 Cd1 2.293(4) 4_645
N3 Cd2 2.322(4) .
N4 O8 1.169(14) .
N4 O7 1.196(12) .
N4 O6 1.223(12) .
O1 Cd2 2.309(4) .
O2 Cd1 2.332(3) .
O2 Cd2 2.530(3) .
O1W Cd1 2.319(4) .
O3 Cd2 2.388(4) .
O4 Cd2 2.319(4) 5_766
O4 Cd2 2.480(4) .
Cd1 N2 2.293(4) 6_566
Cd1 N2 2.293(4) 4_655
Cd1 O1W 2.319(4) 7_666
Cd1 O2 2.332(3) 7_666
Cd2 O4 2.319(4) 5_766
